data_4502320
loop_
_publ_author_name
'Li, Xinfa'
'Liu, Tianfu'
'Lin, Qipu'
'Cao, Rong'

_publ_section_title
;
 Rare Earth Metal Oxalatophosphonates: Syntheses, Structure Diversity, and
 Photoluminescence Properties
;
_journal_issue 2
_journal_name_full 'Crystal Growth &amp; Design'
_journal_page_first 608
_journal_paper_doi 10.1021/cg900995u
_journal_volume 10
_journal_year 2010
_chemical_formula_sum 'C11 H21 Eu2 N O17 P'
_chemical_formula_weight 774.18
_chemical_name_systematic
; 
 ? 
;
_space_group_IT_number 2
_symmetry_cell_setting triclinic
_symmetry_space_group_name_Hall '-P 1'
_symmetry_space_group_name_H-M 'P -1'
_atom_sites_solution_hydrogens geom
_atom_sites_solution_primary direct
_atom_sites_solution_secondary difmap
_audit_creation_method SHELXL-97
_cell_angle_alpha 73.574(10)
_cell_angle_beta 69.506(8)
_cell_angle_gamma 66.578(9)
_cell_formula_units_Z 2
_cell_length_a 9.636(2)
_cell_length_b 10.615(2)
_cell_length_c 12.376(3)
_cell_measurement_reflns_used 3000
_cell_measurement_temperature 293(2)
_cell_measurement_theta_max 27.4642
_cell_measurement_theta_min 2.3923
_cell_volume 1072.8(4)
_computing_cell_refinement 'CrystalClear (Rigaku Inc., 2007)'
_computing_data_collection 'CrystalClear (Rigaku Inc., 2007)'
_computing_data_reduction 'CrystalClear (Rigaku Inc., 2007)'
_computing_molecular_graphics 'Bruker SHELXTL'
_computing_publication_material 'Bruker SHELXTL'
_computing_structure_refinement 'SHELXL-97 (Sheldrick, 1997)'
_computing_structure_solution 'SHELXS-97 (Sheldrick, 1990)'
_diffrn_ambient_temperature 293(2)
_diffrn_measured_fraction_theta_full 0.946
_diffrn_measured_fraction_theta_max 0.946
_diffrn_measurement_device_type 'CCD area detector'
_diffrn_measurement_method '\w scans'
_diffrn_radiation_monochromator graphite
_diffrn_radiation_source 'fine-focus sealed tube'
_diffrn_radiation_type MoK\a
_diffrn_radiation_wavelength 0.71073
_diffrn_reflns_av_R_equivalents 0.0342
_diffrn_reflns_av_sigmaI/netI 0.0355
_diffrn_reflns_limit_h_max 12
_diffrn_reflns_limit_h_min -12
_diffrn_reflns_limit_k_max 13
_diffrn_reflns_limit_k_min -13
_diffrn_reflns_limit_l_max 16
_diffrn_reflns_limit_l_min -16
_diffrn_reflns_number 8074
_diffrn_reflns_theta_full 27.45
_diffrn_reflns_theta_max 27.45
_diffrn_reflns_theta_min 2.12
_diffrn_standards_interval_count none
_diffrn_standards_interval_time none
_exptl_absorpt_coefficient_mu 5.952
_exptl_absorpt_correction_T_max 0.443
_exptl_absorpt_correction_T_min 0.312
_exptl_absorpt_correction_type empirical
_exptl_absorpt_process_details 'CrystalClear (Rigaku Inc., 2007)'
_exptl_crystal_colour colorless
_exptl_crystal_density_diffrn 2.397
_exptl_crystal_density_method 'not measured'
_exptl_crystal_description Block
_exptl_crystal_F_000 742
_exptl_crystal_size_max 0.20
_exptl_crystal_size_mid 0.16
_exptl_crystal_size_min 0.14
_refine_diff_density_max 1.432
_refine_diff_density_min -2.714
_refine_diff_density_rms 0.367
_refine_ls_extinction_method none
_refine_ls_goodness_of_fit_ref 1.060
_refine_ls_hydrogen_treatment constr
_refine_ls_matrix_type full
_refine_ls_number_parameters 289
_refine_ls_number_reflns 4645
_refine_ls_number_restraints 0
_refine_ls_restrained_S_all 1.060
_refine_ls_R_factor_all 0.0365
_refine_ls_R_factor_gt 0.0320
_refine_ls_shift/su_max 0.001
_refine_ls_shift/su_mean 0.000
_refine_ls_structure_factor_coef Fsqd
_refine_ls_weighting_details 'calc w=1/[\s^2^(Fo^2^)+(0.0613P)^2^+5.0399P] where P=(Fo^2^+2Fc^2^)/3'
_refine_ls_weighting_scheme calc
_refine_ls_wR_factor_gt 0.0912
_refine_ls_wR_factor_ref 0.1023
_reflns_number_gt 4178
_reflns_number_total 4645
_reflns_threshold_expression >2sigma(I)
_cod_data_source_file cg900995u_si_002.cif
_cod_data_source_block 7-Eu
_cod_depositor_comments
;
The following automatic conversions were performed:

'_symmetry_cell_setting' value 'Triclinic' changed to 'triclinic'
according to /home/saulius/struct/CIF-dictionaries/cif_core.dic
dictionary named 'cif_core.dic' version 2.4.2 from 2011-04-26.

Automatic conversion script
Id: cif_fix_values 1715 2011-07-08 13:25:40Z adriana 
;
_cod_original_cell_volume 1072.7(4)
_cod_original_sg_symbol_H-M P-1
_cod_database_code 4502320

loop_
_symmetry_equiv_pos_as_xyz
'x, y, z'
'-x, -y, -z'

loop_
_atom_site_label
_atom_site_type_symbol
_atom_site_fract_x
_atom_site_fract_y
_atom_site_fract_z
_atom_site_U_iso_or_equiv
_atom_site_adp_type
_atom_site_occupancy
_atom_site_symmetry_multiplicity
_atom_site_calc_flag
_atom_site_refinement_flags
Eu1 Eu 0.55998(3) 0.31621(2) 0.23899(2) 0.01522(10) Uani 1 1 d .
Eu2 Eu 0.09056(3) 0.33005(2) 0.70826(2) 0.01519(10) Uani 1 1 d .
P1 P 0.15575(15) 0.32092(13) 0.39533(12) 0.0159(3) Uani 1 1 d .
N1 N 0.2346(6) 0.1066(5) 0.2723(4) 0.0182(9) Uani 1 1 d .
H1A H 0.3330 0.1117 0.2500 0.022 Uiso 1 1 calc R
O1 O 0.1660(6) 0.3044(5) 0.5179(4) 0.0303(10) Uani 1 1 d .
O2 O 0.3028(5) 0.3376(4) 0.3026(4) 0.0242(8) Uani 1 1 d .
O3 O 0.0066(5) 0.4287(4) 0.3694(4) 0.0225(8) Uani 1 1 d .
O4 O 0.3298(5) 0.3955(4) 0.6332(4) 0.0224(8) Uani 1 1 d .
O5 O 0.4622(5) 0.5100(5) 0.6597(4) 0.0252(9) Uani 1 1 d .
O6 O 0.1236(5) 0.4393(4) 0.8406(4) 0.0258(9) Uani 1 1 d .
O7 O 0.2351(5) 0.5790(4) 0.8563(4) 0.0250(9) Uani 1 1 d .
O8 O 0.5485(5) 0.0922(4) 0.2376(4) 0.0239(9) Uani 1 1 d .
O9 O 0.6793(5) -0.1372(4) 0.2506(5) 0.0321(11) Uani 1 1 d .
O10 O 0.8033(5) 0.1339(4) 0.2393(5) 0.0337(11) Uani 1 1 d .
O11 O 0.9261(5) -0.0969(5) 0.2670(6) 0.0391(13) Uani 1 1 d .
O12 O 0.4292(5) 0.5452(4) 0.1380(4) 0.0270(9) Uani 1 1 d .
O13 O 0.3967(5) 0.6779(4) -0.0333(4) 0.0221(8) Uani 1 1 d .
O14 O 0.5394(7) 0.2160(5) 0.4513(4) 0.0464(14) Uani 1 1 d .
O15 O -0.1601(5) 0.3455(4) 0.7002(4) 0.0273(9) Uani 1 1 d .
O16 O -0.0719(6) 0.2961(6) 0.9138(4) 0.0354(11) Uani 1 1 d .
O17 O 0.2510(6) 0.6703(5) 0.4803(4) 0.0387(11) Uani 1 1 d .
C1 C 0.1549(7) 0.1496(6) 0.3898(5) 0.0241(12) Uani 1 1 d .
H1B H 0.2064 0.0800 0.4464 0.029 Uiso 1 1 calc R
H1C H 0.0469 0.1518 0.4127 0.029 Uiso 1 1 calc R
C2 C 0.2517(8) -0.0423(7) 0.2779(6) 0.0303(13) Uani 1 1 d .
H2A H 0.1486 -0.0510 0.2993 0.036 Uiso 1 1 calc R
H2B H 0.3043 -0.1020 0.3373 0.036 Uiso 1 1 calc R
C3 C 0.3459(9) -0.0876(7) 0.1602(6) 0.0342(15) Uani 1 1 d .
H3A H 0.4512 -0.0846 0.1414 0.041 Uiso 1 1 calc R
H3B H 0.3542 -0.1829 0.1644 0.041 Uiso 1 1 calc R
C4 C 0.2705(10) 0.0042(8) 0.0664(7) 0.0422(18) Uani 1 1 d .
H4A H 0.1691 -0.0053 0.0811 0.051 Uiso 1 1 calc R
H4B H 0.3355 -0.0235 -0.0085 0.051 Uiso 1 1 calc R
C5 C 0.2490(10) 0.1558(8) 0.0629(6) 0.0404(17) Uani 1 1 d .
H5A H 0.3511 0.1667 0.0415 0.048 Uiso 1 1 calc R
H5B H 0.1954 0.2154 0.0040 0.048 Uiso 1 1 calc R
C6 C 0.1546(8) 0.1995(7) 0.1807(6) 0.0299(13) Uani 1 1 d .
H6A H 0.1441 0.2951 0.1776 0.036 Uiso 1 1 calc R
H6B H 0.0502 0.1941 0.2003 0.036 Uiso 1 1 calc R
C7 C 0.3511(6) 0.4633(5) 0.6892(5) 0.0190(10) Uani 1 1 d .
C8 C 0.2248(6) 0.4960(5) 0.8075(5) 0.0176(10) Uani 1 1 d .
C9 C 0.6679(6) -0.0151(6) 0.2456(5) 0.0188(10) Uani 1 1 d .
C10 C 0.8124(7) 0.0098(6) 0.2518(6) 0.0249(12) Uani 1 1 d .
C11 C 0.4499(6) 0.5643(5) 0.0306(5) 0.0180(10) Uani 1 1 d .

loop_
_atom_site_aniso_label
_atom_site_aniso_U_11
_atom_site_aniso_U_22
_atom_site_aniso_U_33
_atom_site_aniso_U_23
_atom_site_aniso_U_13
_atom_site_aniso_U_12
Eu1 0.01524(15) 0.01318(14) 0.01574(15) -0.00154(10) -0.00357(11) -0.00435(10)
Eu2 0.01471(15) 0.01367(14) 0.01595(15) -0.00225(10) -0.00395(11) -0.00378(10)
P1 0.0155(6) 0.0141(6) 0.0150(6) -0.0039(5) -0.0020(5) -0.0027(5)
N1 0.021(2) 0.016(2) 0.018(2) -0.0015(18) -0.0057(18) -0.0073(17)
O1 0.040(3) 0.030(2) 0.020(2) -0.0052(18) -0.0111(19) -0.008(2)
O2 0.0181(19) 0.0206(19) 0.029(2) -0.0043(17) -0.0028(17) -0.0039(16)
O3 0.0161(18) 0.0183(18) 0.027(2) -0.0007(16) -0.0039(16) -0.0029(15)
O4 0.0202(19) 0.026(2) 0.021(2) -0.0072(16) -0.0019(16) -0.0095(16)
O5 0.027(2) 0.034(2) 0.019(2) -0.0071(17) -0.0004(17) -0.0177(18)
O6 0.029(2) 0.029(2) 0.021(2) -0.0016(17) -0.0018(17) -0.0175(18)
O7 0.030(2) 0.027(2) 0.021(2) -0.0114(17) 0.0010(17) -0.0152(18)
O8 0.0190(19) 0.0153(18) 0.037(2) -0.0071(17) -0.0118(18) 0.0000(15)
O9 0.030(2) 0.0156(19) 0.058(3) -0.0056(19) -0.023(2) -0.0056(17)
O10 0.023(2) 0.017(2) 0.061(3) -0.003(2) -0.014(2) -0.0064(17)
O11 0.021(2) 0.018(2) 0.080(4) -0.003(2) -0.023(2) -0.0026(17)
O12 0.031(2) 0.023(2) 0.017(2) -0.0022(16) -0.0042(17) -0.0014(17)
O13 0.029(2) 0.0152(17) 0.0165(19) -0.0025(15) -0.0053(16) -0.0026(16)
O14 0.072(4) 0.030(2) 0.021(2) -0.0013(19) -0.011(2) -0.004(2)
O15 0.0191(19) 0.028(2) 0.036(2) -0.0124(19) -0.0078(18) -0.0036(16)
O16 0.035(2) 0.055(3) 0.024(2) -0.010(2) 0.0011(19) -0.028(2)
O17 0.045(3) 0.037(3) 0.031(3) 0.001(2) -0.014(2) -0.012(2)
C1 0.032(3) 0.019(3) 0.017(3) -0.003(2) -0.002(2) -0.009(2)
C2 0.042(4) 0.020(3) 0.028(3) -0.007(2) 0.000(3) -0.015(2)
C3 0.040(4) 0.027(3) 0.035(4) -0.019(3) 0.002(3) -0.011(3)
C4 0.049(4) 0.056(5) 0.034(4) -0.029(4) -0.011(3) -0.016(4)
C5 0.050(4) 0.043(4) 0.027(3) -0.006(3) -0.018(3) -0.007(3)
C6 0.030(3) 0.028(3) 0.028(3) -0.003(3) -0.015(3) -0.002(2)
C7 0.019(2) 0.017(2) 0.017(3) 0.000(2) -0.003(2) -0.004(2)
C8 0.015(2) 0.019(2) 0.017(3) -0.0040(19) -0.0014(19) -0.006(2)
C9 0.019(2) 0.016(2) 0.020(3) 0.000(2) -0.008(2) -0.004(2)
C10 0.019(3) 0.018(3) 0.036(3) -0.002(2) -0.008(2) -0.005(2)
C11 0.022(3) 0.016(2) 0.014(2) -0.001(2) -0.004(2) -0.005(2)

loop_
_atom_type_symbol
_atom_type_description
_atom_type_scat_dispersion_real
_atom_type_scat_dispersion_imag
_atom_type_scat_source
C C 0.0033 0.0016 'International Tables Vol C Tables 4.2.6.8 and 6.1.1.4'
H H 0.0000 0.0000 'International Tables Vol C Tables 4.2.6.8 and 6.1.1.4'
N N 0.0061 0.0033 'International Tables Vol C Tables 4.2.6.8 and 6.1.1.4'
O O 0.0106 0.0060 'International Tables Vol C Tables 4.2.6.8 and 6.1.1.4'
P P 0.1023 0.0942 'International Tables Vol C Tables 4.2.6.8 and 6.1.1.4'
Eu Eu -0.1578 3.6682 'International Tables Vol C Tables 4.2.6.8 and 6.1.1.4'

loop_
_geom_angle_atom_site_label_1
_geom_angle_atom_site_label_2
_geom_angle_atom_site_label_3
_geom_angle
_geom_angle_site_symmetry_1
_geom_angle_site_symmetry_3
O2 Eu1 O10 136.93(15) . .
O2 Eu1 O5 95.85(15) . 2_666
O10 Eu1 O5 108.69(16) . 2_666
O2 Eu1 O13 99.23(15) . 2_665
O10 Eu1 O13 91.10(17) . 2_665
O5 Eu1 O13 130.59(14) 2_666 2_665
O2 Eu1 O7 149.92(15) . 2_666
O10 Eu1 O7 73.15(15) . 2_666
O5 Eu1 O7 67.57(14) 2_666 2_666
O13 Eu1 O7 76.43(14) 2_665 2_666
O2 Eu1 O8 74.06(14) . .
O10 Eu1 O8 67.55(14) . .
O5 Eu1 O8 151.68(15) 2_666 .
O13 Eu1 O8 77.63(14) 2_665 .
O7 Eu1 O8 131.85(14) 2_666 .
O2 Eu1 O12 75.55(15) . .
O10 Eu1 O12 145.04(16) . .
O5 Eu1 O12 72.24(15) 2_666 .
O13 Eu1 O12 66.66(14) 2_665 .
O7 Eu1 O12 75.48(15) 2_666 .
O8 Eu1 O12 127.81(15) . .
O2 Eu1 O14 80.39(18) . .
O10 Eu1 O14 75.59(19) . .
O5 Eu1 O14 70.42(16) 2_666 .
O13 Eu1 O14 158.54(15) 2_665 .
O7 Eu1 O14 114.40(18) 2_666 .
O8 Eu1 O14 81.71(17) . .
O12 Eu1 O14 132.68(16) . .
O2 Eu1 C10 118.11(15) . .
O10 Eu1 C10 19.79(15) . .
O5 Eu1 C10 123.66(15) 2_666 .
O13 Eu1 C10 89.04(15) 2_665 .
O7 Eu1 C10 91.77(15) 2_666 .
O8 Eu1 C10 47.99(14) . .
O12 Eu1 C10 154.44(16) . .
O14 Eu1 C10 72.70(17) . .
O2 Eu1 C7 115.10(15) . 2_666
O10 Eu1 C7 95.63(15) . 2_666
O5 Eu1 C7 20.02(14) 2_666 2_666
O13 Eu1 C7 118.07(14) 2_665 2_666
O7 Eu1 C7 47.97(14) 2_666 2_666
O8 Eu1 C7 158.13(13) . 2_666
O12 Eu1 C7 73.99(14) . 2_666
O14 Eu1 C7 80.52(17) . 2_666
C10 Eu1 C7 113.82(14) . 2_666
O2 Eu1 C8 138.27(14) . 2_666
O10 Eu1 C8 81.64(14) . 2_666
O5 Eu1 C8 47.87(14) 2_666 2_666
O13 Eu1 C8 93.97(14) 2_665 2_666
O7 Eu1 C8 19.83(13) 2_666 2_666
O8 Eu1 C8 147.66(13) . 2_666
O12 Eu1 C8 73.83(15) . 2_666
O14 Eu1 C8 100.50(17) . 2_666
C10 Eu1 C8 101.42(14) . 2_666
C7 Eu1 C8 28.15(14) 2_666 2_666
O2 Eu1 C9 92.48(14) . .
O10 Eu1 C9 47.49(14) . .
O5 Eu1 C9 143.84(14) 2_666 .
O13 Eu1 C9 82.15(13) 2_665 .
O7 Eu1 C9 115.90(14) 2_666 .
O8 Eu1 C9 20.14(13) . .
O12 Eu1 C9 143.71(14) . .
O14 Eu1 C9 76.45(15) . .
C10 Eu1 C9 27.85(14) . .
C7 Eu1 C9 140.28(13) 2_666 .
C8 Eu1 C9 128.63(14) 2_666 .
O1 Eu2 O3 83.41(15) . 2_566
O1 Eu2 O15 83.58(17) . .
O3 Eu2 O15 80.05(14) 2_566 .
O1 Eu2 O6 142.91(16) . .
O3 Eu2 O6 77.83(14) 2_566 .
O15 Eu2 O6 123.41(15) . .
O1 Eu2 O9 92.45(17) . 2_656
O3 Eu2 O9 145.10(14) 2_566 2_656
O15 Eu2 O9 134.08(14) . 2_656
O6 Eu2 O9 85.37(15) . 2_656
O1 Eu2 O4 78.70(16) . .
O3 Eu2 O4 77.52(14) 2_566 .
O15 Eu2 O4 152.76(15) . .
O6 Eu2 O4 66.22(14) . .
O9 Eu2 O4 67.71(14) 2_656 .
O1 Eu2 O11 80.01(19) . 2_656
O3 Eu2 O11 145.90(15) 2_566 2_656
O15 Eu2 O11 68.68(14) . 2_656
O6 Eu2 O11 130.84(17) . 2_656
O9 Eu2 O11 65.59(14) 2_656 2_656
O4 Eu2 O11 127.19(14) . 2_656
O1 Eu2 O16 151.87(16) . .
O3 Eu2 O16 106.93(16) 2_566 .
O15 Eu2 O16 72.95(16) . .
O6 Eu2 O16 65.10(14) . .
O9 Eu2 O16 92.92(18) 2_656 .
O4 Eu2 O16 128.63(14) . .
O11 Eu2 O16 77.18(19) 2_656 .
O1 Eu2 C8 123.85(16) . .
O3 Eu2 C8 72.20(14) 2_566 .
O15 Eu2 C8 136.93(14) . .
O6 Eu2 C8 19.25(14) . .
O9 Eu2 C8 81.87(14) 2_656 .
O4 Eu2 C8 47.40(13) . .
O11 Eu2 C8 141.17(15) 2_656 .
O16 Eu2 C8 84.25(14) . .
O1 Eu2 C7 97.16(16) . .
O3 Eu2 C7 73.48(13) 2_566 .
O15 Eu2 C7 153.22(14) . .
O6 Eu2 C7 46.91(14) . .
O9 Eu2 C7 72.70(14) 2_656 .
O4 Eu2 C7 19.46(14) . .
O11 Eu2 C7 137.96(14) 2_656 .
O16 Eu2 C7 110.79(14) . .
C8 Eu2 C7 27.95(14) . .
O1 Eu2 C9 86.52(15) . 2_656
O3 Eu2 C9 160.67(14) 2_566 2_656
O15 Eu2 C9 115.19(14) . 2_656
O6 Eu2 C9 101.07(14) . 2_656
O9 Eu2 C9 19.18(14) 2_656 2_656
O4 Eu2 C9 84.36(14) . 2_656
O11 Eu2 C9 46.53(14) 2_656 2_656
O16 Eu2 C9 89.59(16) . 2_656
C8 Eu2 C9 100.31(13) . 2_656
C7 Eu2 C9 91.54(13) . 2_656
O1 P1 O3 114.7(3) . .
O1 P1 O2 112.5(3) . .
O3 P1 O2 112.9(2) . .
O1 P1 C1 103.3(3) . .
O3 P1 C1 107.4(3) . .
O2 P1 C1 105.0(3) . .
C6 N1 C1 113.1(5) . .
C6 N1 C2 110.1(5) . .
C1 N1 C2 111.1(4) . .
C6 N1 H1A 107.4 . .
C1 N1 H1A 107.4 . .
C2 N1 H1A 107.4 . .
P1 O1 Eu2 159.3(3) . .
P1 O2 Eu1 153.6(3) . .
P1 O3 Eu2 139.4(2) . 2_566
C7 O4 Eu2 119.1(4) . .
C7 O5 Eu1 118.7(4) . 2_666
C8 O6 Eu2 120.5(4) . .
C8 O7 Eu1 119.0(4) . 2_666
C9 O8 Eu1 118.6(3) . .
C9 O9 Eu2 120.6(4) . 2_656
C10 O10 Eu1 120.3(4) . .
C10 O11 Eu2 120.4(4) . 2_656
C11 O12 Eu1 119.7(4) . .
C11 O13 Eu1 119.9(3) . 2_665
N1 C1 P1 113.8(4) . .
N1 C1 H1B 108.8 . .
P1 C1 H1B 108.8 . .
N1 C1 H1C 108.8 . .
P1 C1 H1C 108.8 . .
H1B C1 H1C 107.7 . .
N1 C2 C3 110.1(5) . .
N1 C2 H2A 109.6 . .
C3 C2 H2A 109.6 . .
N1 C2 H2B 109.6 . .
C3 C2 H2B 109.6 . .
H2A C2 H2B 108.1 . .
C4 C3 C2 111.0(6) . .
C4 C3 H3A 109.4 . .
C2 C3 H3A 109.4 . .
C4 C3 H3B 109.4 . .
C2 C3 H3B 109.4 . .
H3A C3 H3B 108.0 . .
C3 C4 C5 110.0(5) . .
C3 C4 H4A 109.7 . .
C5 C4 H4A 109.7 . .
C3 C4 H4B 109.7 . .
C5 C4 H4B 109.7 . .
H4A C4 H4B 108.2 . .
C6 C5 C4 110.7(6) . .
C6 C5 H5A 109.5 . .
C4 C5 H5A 109.5 . .
C6 C5 H5B 109.5 . .
C4 C5 H5B 109.5 . .
H5A C5 H5B 108.1 . .
N1 C6 C5 109.9(5) . .
N1 C6 H6A 109.7 . .
C5 C6 H6A 109.7 . .
N1 C6 H6B 109.7 . .
C5 C6 H6B 109.7 . .
H6A C6 H6B 108.2 . .
O4 C7 O5 126.6(5) . .
O4 C7 C8 116.6(5) . .
O5 C7 C8 116.8(5) . .
O4 C7 Eu1 163.8(4) . 2_666
O5 C7 Eu1 41.2(3) . 2_666
C8 C7 Eu1 76.5(3) . 2_666
O4 C7 Eu2 41.4(3) . .
O5 C7 Eu2 167.7(4) . .
C8 C7 Eu2 75.2(3) . .
Eu1 C7 Eu2 149.30(19) 2_666 .
O6 C8 O7 127.4(5) . .
O6 C8 C7 116.1(5) . .
O7 C8 C7 116.5(5) . .
O6 C8 Eu1 168.2(4) . 2_666
O7 C8 Eu1 41.2(3) . 2_666
C7 C8 Eu1 75.4(3) . 2_666
O6 C8 Eu2 40.2(3) . .
O7 C8 Eu2 163.3(4) . .
C7 C8 Eu2 76.8(3) . .
Eu1 C8 Eu2 149.75(19) 2_666 .
O9 C9 O8 126.7(5) . .
O9 C9 C10 117.3(5) . .
O8 C9 C10 116.0(5) . .
O9 C9 Eu1 167.8(4) . .
O8 C9 Eu1 41.3(3) . .
C10 C9 Eu1 74.7(3) . .
O9 C9 Eu2 40.3(3) . 2_656
O8 C9 Eu2 165.6(4) . 2_656
C10 C9 Eu2 77.3(3) . 2_656
Eu1 C9 Eu2 151.22(18) . 2_656
O11 C10 O10 127.4(6) . .
O11 C10 C9 115.8(5) . .
O10 C10 C9 116.8(5) . .
O11 C10 Eu1 165.8(5) . .
O10 C10 Eu1 39.9(3) . .
C9 C10 Eu1 77.4(3) . .
O12 C11 O13 126.5(5) . .
O12 C11 C11 116.6(6) . 2_665
O13 C11 C11 116.9(6) . 2_665
O12 C11 Eu1 166.5(4) . 2_665
O13 C11 Eu1 40.3(3) . 2_665
C11 C11 Eu1 76.6(4) 2_665 2_665
O12 C11 Eu1 40.9(3) . .
O13 C11 Eu1 167.1(4) . .
C11 C11 Eu1 75.8(4) 2_665 .
Eu1 C11 Eu1 152.40(18) 2_665 .

loop_
_geom_bond_atom_site_label_1
_geom_bond_atom_site_label_2
_geom_bond_distance
_geom_bond_site_symmetry_2
Eu1 O2 2.258(4) .
Eu1 O10 2.374(4) .
Eu1 O5 2.414(4) 2_666
Eu1 O13 2.418(4) 2_665
Eu1 O7 2.429(4) 2_666
Eu1 O8 2.429(4) .
Eu1 O12 2.452(4) .
Eu1 O14 2.509(5) .
Eu1 C10 3.195(6) .
Eu1 C7 3.211(6) 2_666
Eu1 C8 3.226(5) 2_666
Eu1 C9 3.232(5) .
Eu2 O1 2.271(4) .
Eu2 O3 2.385(4) 2_566
Eu2 O15 2.390(4) .
Eu2 O6 2.421(4) .
Eu2 O9 2.442(4) 2_656
Eu2 O4 2.463(4) .
Eu2 O11 2.469(5) 2_656
Eu2 O16 2.488(5) .
Eu2 C8 3.230(5) .
Eu2 C7 3.252(6) .
Eu2 C9 3.254(5) 2_656
P1 O1 1.511(4) .
P1 O3 1.512(4) .
P1 O2 1.517(4) .
P1 C1 1.843(6) .
N1 C6 1.492(7) .
N1 C1 1.493(7) .
N1 C2 1.506(7) .
N1 H1A 0.9100 .
O3 Eu2 2.385(4) 2_566
O4 C7 1.240(7) .
O5 C7 1.253(7) .
O5 Eu1 2.414(4) 2_666
O6 C8 1.236(7) .
O7 C8 1.251(7) .
O7 Eu1 2.429(4) 2_666
O8 C9 1.267(7) .
O9 C9 1.241(7) .
O9 Eu2 2.442(4) 2_656
O10 C10 1.253(7) .
O11 C10 1.247(7) .
O11 Eu2 2.469(5) 2_656
O12 C11 1.241(7) .
O13 C11 1.263(6) .
O13 Eu1 2.418(4) 2_665
C1 H1B 0.9700 .
C1 H1C 0.9700 .
C2 C3 1.517(9) .
C2 H2A 0.9700 .
C2 H2B 0.9700 .
C3 C4 1.487(10) .
C3 H3A 0.9700 .
C3 H3B 0.9700 .
C4 C5 1.529(11) .
C4 H4A 0.9700 .
C4 H4B 0.9700 .
C5 C6 1.512(10) .
C5 H5A 0.9700 .
C5 H5B 0.9700 .
C6 H6A 0.9700 .
C6 H6B 0.9700 .
C7 C8 1.565(8) .
C7 Eu1 3.211(6) 2_666
C8 Eu1 3.226(5) 2_666
C9 C10 1.547(8) .
C9 Eu2 3.254(5) 2_656
C11 C11 1.548(10) 2_665
C11 Eu1 3.238(5) 2_665

loop_
_geom_torsion_atom_site_label_1
_geom_torsion_atom_site_label_2
_geom_torsion_atom_site_label_3
_geom_torsion_atom_site_label_4
_geom_torsion
_geom_torsion_site_symmetry_1
_geom_torsion_site_symmetry_4
O3 P1 O1 Eu2 9.0(9) . .
O2 P1 O1 Eu2 139.8(8) . .
C1 P1 O1 Eu2 -107.5(8) . .
O3 Eu2 O1 P1 -48.9(8) 2_566 .
O15 Eu2 O1 P1 31.8(8) . .
O6 Eu2 O1 P1 -108.6(8) . .
O9 Eu2 O1 P1 165.9(8) 2_656 .
O4 Eu2 O1 P1 -127.4(9) . .
O11 Eu2 O1 P1 101.2(9) 2_656 .
O16 Eu2 O1 P1 65.0(10) . .
C8 Eu2 O1 P1 -112.3(8) . .
C7 Eu2 O1 P1 -121.3(8) . .
C9 Eu2 O1 P1 147.6(9) 2_656 .
O1 P1 O2 Eu1 20.9(7) . .
O3 P1 O2 Eu1 152.5(5) . .
C1 P1 O2 Eu1 -90.8(6) . .
O10 Eu1 O2 P1 55.5(7) . .
O5 Eu1 O2 P1 -70.1(6) 2_666 .
O13 Eu1 O2 P1 157.1(6) 2_665 .
O7 Eu1 O2 P1 -124.0(5) 2_666 .
O8 Eu1 O2 P1 82.9(6) . .
O12 Eu1 O2 P1 -140.0(6) . .
O14 Eu1 O2 P1 -1.1(6) . .
C10 Eu1 O2 P1 63.3(6) . .
C7 Eu1 O2 P1 -75.8(6) 2_666 .
C8 Eu1 O2 P1 -96.1(6) 2_666 .
C9 Eu1 O2 P1 74.7(6) . .
O1 P1 O3 Eu2 92.0(4) . 2_566
O2 P1 O3 Eu2 -38.5(5) . 2_566
C1 P1 O3 Eu2 -153.8(4) . 2_566
O1 Eu2 O4 C7 161.3(4) . .
O3 Eu2 O4 C7 75.7(4) 2_566 .
O15 Eu2 O4 C7 110.9(4) . .
O6 Eu2 O4 C7 -6.4(4) . .
O9 Eu2 O4 C7 -101.3(4) 2_656 .
O11 Eu2 O4 C7 -130.6(4) 2_656 .
O16 Eu2 O4 C7 -26.2(5) . .
C8 Eu2 O4 C7 -1.5(3) . .
C9 Eu2 O4 C7 -111.1(4) 2_656 .
O1 Eu2 O6 C8 -9.4(6) . .
O3 Eu2 O6 C8 -70.7(4) 2_566 .
O15 Eu2 O6 C8 -140.0(4) . .
O9 Eu2 O6 C8 78.5(4) 2_656 .
O4 Eu2 O6 C8 10.9(4) . .
O11 Eu2 O6 C8 130.4(4) 2_656 .
O16 Eu2 O6 C8 173.9(5) . .
C7 Eu2 O6 C8 8.0(4) . .
C9 Eu2 O6 C8 89.6(4) 2_656 .
O2 Eu1 O8 C9 -155.4(5) . .
O10 Eu1 O8 C9 4.6(4) . .
O5 Eu1 O8 C9 -83.3(5) 2_666 .
O13 Eu1 O8 C9 101.1(4) 2_665 .
O7 Eu1 O8 C9 42.3(5) 2_666 .
O12 Eu1 O8 C9 147.9(4) . .
O14 Eu1 O8 C9 -73.1(4) . .
C10 Eu1 O8 C9 1.0(4) . .
C7 Eu1 O8 C9 -37.2(7) 2_666 .
C8 Eu1 O8 C9 23.4(6) 2_666 .
O2 Eu1 O10 C10 20.7(7) . .
O5 Eu1 O10 C10 142.0(5) 2_666 .
O13 Eu1 O10 C10 -84.1(5) 2_665 .
O7 Eu1 O10 C10 -159.6(6) 2_666 .
O8 Eu1 O10 C10 -8.0(5) . .
O12 Eu1 O10 C10 -132.5(5) . .
O14 Eu1 O10 C10 78.9(5) . .
C7 Eu1 O10 C10 157.6(5) 2_666 .
C8 Eu1 O10 C10 -177.9(5) 2_666 .
C9 Eu1 O10 C10 -5.8(5) . .
O2 Eu1 O12 C11 -111.3(5) . .
O10 Eu1 O12 C11 50.2(6) . .
O5 Eu1 O12 C11 147.6(5) 2_666 .
O13 Eu1 O12 C11 -4.3(4) 2_665 .
O7 Eu1 O12 C11 76.9(4) 2_666 .
O8 Eu1 O12 C11 -55.2(5) . .
O14 Eu1 O12 C11 -173.1(4) . .
C10 Eu1 O12 C11 14.8(7) . .
C7 Eu1 O12 C11 126.8(5) 2_666 .
C8 Eu1 O12 C11 97.4(4) 2_666 .
C9 Eu1 O12 C11 -37.3(6) . .
C6 N1 C1 P1 -64.2(6) . .
C2 N1 C1 P1 171.3(4) . .
O1 P1 C1 N1 -146.7(4) . .
O3 P1 C1 N1 91.7(4) . .
O2 P1 C1 N1 -28.7(5) . .
C6 N1 C2 C3 59.0(7) . .
C1 N1 C2 C3 -174.8(5) . .
N1 C2 C3 C4 -57.9(8) . .
C2 C3 C4 C5 56.3(8) . .
C3 C4 C5 C6 -56.6(8) . .
C1 N1 C6 C5 175.6(5) . .
C2 N1 C6 C5 -59.3(7) . .
C4 C5 C6 N1 58.0(8) . .
Eu2 O4 C7 O5 -176.2(4) . .
Eu2 O4 C7 C8 2.6(6) . .
Eu2 O4 C7 Eu1 -139.1(12) . 2_666
Eu1 O5 C7 O4 165.2(4) 2_666 .
Eu1 O5 C7 C8 -13.6(6) 2_666 .
Eu1 O5 C7 Eu2 153.2(16) 2_666 .
O1 Eu2 C7 O4 -18.5(4) . .
O3 Eu2 C7 O4 -99.4(4) 2_566 .
O15 Eu2 C7 O4 -108.4(5) . .
O6 Eu2 C7 O4 172.0(5) . .
O9 Eu2 C7 O4 71.9(4) 2_656 .
O11 Eu2 C7 O4 64.5(5) 2_656 .
O16 Eu2 C7 O4 158.4(4) . .
C8 Eu2 C7 O4 177.6(5) . .
C9 Eu2 C7 O4 68.2(4) 2_656 .
O1 Eu2 C7 O5 -3.9(18) . .
O3 Eu2 C7 O5 -84.8(18) 2_566 .
O15 Eu2 C7 O5 -93.8(18) . .
O6 Eu2 C7 O5 -173.4(19) . .
O9 Eu2 C7 O5 86.5(18) 2_656 .
O4 Eu2 C7 O5 14.6(16) . .
O11 Eu2 C7 O5 79.1(18) 2_656 .
O16 Eu2 C7 O5 172.9(18) . .
C8 Eu2 C7 O5 -168(2) . .
C9 Eu2 C7 O5 82.8(18) 2_656 .
O1 Eu2 C7 C8 163.9(3) . .
O3 Eu2 C7 C8 83.0(3) 2_566 .
O15 Eu2 C7 C8 74.0(4) . .
O6 Eu2 C7 C8 -5.6(3) . .
O9 Eu2 C7 C8 -105.7(3) 2_656 .
O4 Eu2 C7 C8 -177.6(5) . .
O11 Eu2 C7 C8 -113.0(3) 2_656 .
O16 Eu2 C7 C8 -19.2(3) . .
C9 Eu2 C7 C8 -109.4(3) 2_656 .
O1 Eu2 C7 Eu1 140.5(3) . 2_666
O3 Eu2 C7 Eu1 59.6(3) 2_566 2_666
O15 Eu2 C7 Eu1 50.6(5) . 2_666
O6 Eu2 C7 Eu1 -29.0(3) . 2_666
O9 Eu2 C7 Eu1 -129.1(4) 2_656 2_666
O4 Eu2 C7 Eu1 159.0(6) . 2_666
O11 Eu2 C7 Eu1 -136.5(3) 2_656 2_666
O16 Eu2 C7 Eu1 -42.6(4) . 2_666
C8 Eu2 C7 Eu1 -23.4(3) . 2_666
C9 Eu2 C7 Eu1 -132.8(3) 2_656 2_666
Eu2 O6 C8 O7 164.5(4) . .
Eu2 O6 C8 C7 -13.6(6) . .
Eu2 O6 C8 Eu1 151.6(17) . 2_666
Eu1 O7 C8 O6 -176.0(4) 2_666 .
Eu1 O7 C8 C7 2.0(6) 2_666 .
Eu1 O7 C8 Eu2 -139.1(12) 2_666 .
O4 C7 C8 O6 7.2(7) . .
O5 C7 C8 O6 -173.9(5) . .
Eu1 C7 C8 O6 176.9(5) 2_666 .
Eu2 C7 C8 O6 8.9(4) . .
O4 C7 C8 O7 -171.1(5) . .
O5 C7 C8 O7 7.8(7) . .
Eu1 C7 C8 O7 -1.4(4) 2_666 .
Eu2 C7 C8 O7 -169.3(5) . .
O4 C7 C8 Eu1 -169.7(5) . 2_666
O5 C7 C8 Eu1 9.2(4) . 2_666
Eu2 C7 C8 Eu1 -167.96(14) . 2_666
O4 C7 C8 Eu2 -1.8(4) . .
O5 C7 C8 Eu2 177.1(5) . .
Eu1 C7 C8 Eu2 167.96(14) 2_666 .
O1 Eu2 C8 O6 173.2(4) . .
O3 Eu2 C8 O6 104.3(4) 2_566 .
O15 Eu2 C8 O6 51.9(5) . .
O9 Eu2 C8 O6 -99.3(4) 2_656 .
O4 Eu2 C8 O6 -166.4(5) . .
O11 Eu2 C8 O6 -66.8(5) 2_656 .
O16 Eu2 C8 O6 -5.5(4) . .
C7 Eu2 C8 O6 -167.5(6) . .
C9 Eu2 C8 O6 -94.1(4) 2_656 .
O1 Eu2 C8 O7 125.4(13) . .
O3 Eu2 C8 O7 56.5(14) 2_566 .
O15 Eu2 C8 O7 4.1(15) . .
O6 Eu2 C8 O7 -47.8(13) . .
O9 Eu2 C8 O7 -147.1(14) 2_656 .
O4 Eu2 C8 O7 145.8(14) . .
O11 Eu2 C8 O7 -114.6(13) 2_656 .
O16 Eu2 C8 O7 -53.3(14) . .
C7 Eu2 C8 O7 144.7(15) . .
C9 Eu2 C8 O7 -141.8(14) 2_656 .
O1 Eu2 C8 C7 -19.3(3) . .
O3 Eu2 C8 C7 -88.2(3) 2_566 .
O15 Eu2 C8 C7 -140.6(3) . .
O6 Eu2 C8 C7 167.5(6) . .
O9 Eu2 C8 C7 68.2(3) 2_656 .
O4 Eu2 C8 C7 1.1(2) . .
O11 Eu2 C8 C7 100.7(3) 2_656 .
O16 Eu2 C8 C7 162.0(3) . .
C9 Eu2 C8 C7 73.4(3) 2_656 .
O1 Eu2 C8 Eu1 4.3(4) . 2_666
O3 Eu2 C8 Eu1 -64.5(3) 2_566 2_666
O15 Eu2 C8 Eu1 -117.0(4) . 2_666
O6 Eu2 C8 Eu1 -168.9(7) . 2_666
O9 Eu2 C8 Eu1 91.8(4) 2_656 2_666
O4 Eu2 C8 Eu1 24.7(3) . 2_666
O11 Eu2 C8 Eu1 124.3(4) 2_656 2_666
O16 Eu2 C8 Eu1 -174.4(4) . 2_666
C7 Eu2 C8 Eu1 23.6(3) . 2_666
C9 Eu2 C8 Eu1 97.1(4) 2_656 2_666
Eu2 O9 C9 O8 -171.8(5) 2_656 .
Eu2 O9 C9 C10 7.0(7) 2_656 .
Eu2 O9 C9 Eu1 -162.8(17) 2_656 .
Eu1 O8 C9 O9 177.1(5) . .
Eu1 O8 C9 C10 -1.7(7) . .
Eu1 O8 C9 Eu2 155.3(14) . 2_656
O2 Eu1 C9 O9 13(2) . .
O10 Eu1 C9 O9 175(2) . .
O5 Eu1 C9 O9 116(2) 2_666 .
O13 Eu1 C9 O9 -86(2) 2_665 .
O7 Eu1 C9 O9 -157(2) 2_666 .
O8 Eu1 C9 O9 -11.0(19) . .
O12 Eu1 C9 O9 -56(2) . .
O14 Eu1 C9 O9 92(2) . .
C10 Eu1 C9 O9 171(2) . .
C7 Eu1 C9 O9 148(2) 2_666 .
C8 Eu1 C9 O9 -175(2) 2_666 .
O2 Eu1 C9 O8 23.6(4) . .
O10 Eu1 C9 O8 -174.2(5) . .
O5 Eu1 C9 O8 127.0(4) 2_666 .
O13 Eu1 C9 O8 -75.4(4) 2_665 .
O7 Eu1 C9 O8 -146.1(4) 2_666 .
O12 Eu1 C9 O8 -45.1(5) . .
O14 Eu1 C9 O8 103.1(4) . .
C10 Eu1 C9 O8 -178.4(6) . .
C7 Eu1 C9 O8 159.4(4) 2_666 .
C8 Eu1 C9 O8 -164.2(4) 2_666 .
O2 Eu1 C9 C10 -158.0(3) . .
O10 Eu1 C9 C10 4.2(3) . .
O5 Eu1 C9 C10 -54.6(4) 2_666 .
O13 Eu1 C9 C10 103.0(3) 2_665 .
O7 Eu1 C9 C10 32.3(4) 2_666 .
O8 Eu1 C9 C10 178.4(6) . .
O12 Eu1 C9 C10 133.3(3) . .
O14 Eu1 C9 C10 -78.5(4) . .
C7 Eu1 C9 C10 -22.3(4) 2_666 .
C8 Eu1 C9 C10 14.2(4) 2_666 .
O2 Eu1 C9 Eu2 -144.0(4) . 2_656
O10 Eu1 C9 Eu2 18.2(4) . 2_656
O5 Eu1 C9 Eu2 -40.6(5) 2_666 2_656
O13 Eu1 C9 Eu2 117.0(4) 2_665 2_656
O7 Eu1 C9 Eu2 46.3(4) 2_666 2_656
O8 Eu1 C9 Eu2 -167.6(7) . 2_656
O12 Eu1 C9 Eu2 147.3(3) . 2_656
O14 Eu1 C9 Eu2 -64.5(4) . 2_656
C10 Eu1 C9 Eu2 14.0(3) . 2_656
C7 Eu1 C9 Eu2 -8.2(5) 2_666 2_656
C8 Eu1 C9 Eu2 28.2(5) 2_666 2_656
Eu2 O11 C10 O10 179.2(6) 2_656 .
Eu2 O11 C10 C9 -2.0(8) 2_656 .
Eu2 O11 C10 Eu1 155.5(17) 2_656 .
Eu1 O10 C10 O11 -171.2(6) . .
Eu1 O10 C10 C9 10.0(8) . .
O9 C9 C10 O11 -3.3(9) . .
O8 C9 C10 O11 175.7(6) . .
Eu1 C9 C10 O11 174.5(6) . .
Eu2 C9 C10 O11 1.4(5) 2_656 .
O9 C9 C10 O10 175.6(6) . .
O8 C9 C10 O10 -5.4(9) . .
Eu1 C9 C10 O10 -6.6(5) . .
Eu2 C9 C10 O10 -179.7(6) 2_656 .
O9 C9 C10 Eu1 -177.8(5) . .
O8 C9 C10 Eu1 1.2(5) . .
Eu2 C9 C10 Eu1 -173.13(16) 2_656 .
O2 Eu1 C10 O11 -134(2) . .
O10 Eu1 C10 O11 29.9(18) . .
O5 Eu1 C10 O11 -15(2) 2_666 .
O13 Eu1 C10 O11 126(2) 2_665 .
O7 Eu1 C10 O11 49(2) 2_666 .
O8 Eu1 C10 O11 -160(2) . .
O12 Eu1 C10 O11 108(2) . .
O14 Eu1 C10 O11 -66(2) . .
C7 Eu1 C10 O11 5(2) 2_666 .
C8 Eu1 C10 O11 32(2) 2_666 .
C9 Eu1 C10 O11 -159(2) . .
O2 Eu1 C10 O10 -164.1(5) . .
O5 Eu1 C10 O10 -44.5(6) 2_666 .
O13 Eu1 C10 O10 95.9(5) 2_665 .
O7 Eu1 C10 O10 19.5(5) 2_666 .
O8 Eu1 C10 O10 170.1(6) . .
O12 Eu1 C10 O10 78.4(7) . .
O14 Eu1 C10 O10 -95.5(6) . .
C7 Eu1 C10 O10 -24.5(6) 2_666 .
C8 Eu1 C10 O10 2.1(6) 2_666 .
C9 Eu1 C10 O10 170.8(7) . .
O2 Eu1 C10 C9 25.1(4) . .
O10 Eu1 C10 C9 -170.8(7) . .
O5 Eu1 C10 C9 144.7(3) 2_666 .
O13 Eu1 C10 C9 -74.9(3) 2_665 .
O7 Eu1 C10 C9 -151.3(3) 2_666 .
O8 Eu1 C10 C9 -0.8(3) . .
O12 Eu1 C10 C9 -92.4(4) . .
O14 Eu1 C10 C9 93.7(4) . .
C7 Eu1 C10 C9 164.7(3) 2_666 .
C8 Eu1 C10 C9 -168.7(3) 2_666 .
Eu1 O12 C11 O13 -176.2(4) . .
Eu1 O12 C11 C11 4.2(8) . 2_665
Eu1 O12 C11 Eu1 172.4(15) . 2_665
Eu1 O13 C11 O12 -175.9(5) 2_665 .
Eu1 O13 C11 C11 3.7(8) 2_665 2_665
Eu1 O13 C11 Eu1 172.9(15) 2_665 .
O2 Eu1 C11 O12 65.3(4) . .
O10 Eu1 C11 O12 -144.5(4) . .
O5 Eu1 C11 O12 -30.7(4) 2_666 .
O13 Eu1 C11 O12 174.6(5) 2_665 .
O7 Eu1 C11 O12 -97.5(4) 2_666 .
O8 Eu1 C11 O12 134.1(4) . .
O14 Eu1 C11 O12 10.8(6) . .
C10 Eu1 C11 O12 -171.0(4) . .
C7 Eu1 C11 O12 -50.5(4) 2_666 .
C8 Eu1 C11 O12 -77.6(4) 2_666 .
C9 Eu1 C11 O12 153.3(4) . .
O2 Eu1 C11 O13 79.1(18) . .
O10 Eu1 C11 O13 -130.8(17) . .
O5 Eu1 C11 O13 -17.0(18) 2_666 .
O13 Eu1 C11 O13 -171.7(18) 2_665 .
O7 Eu1 C11 O13 -83.7(18) 2_666 .
O8 Eu1 C11 O13 147.8(17) . .
O12 Eu1 C11 O13 13.7(16) . .
O14 Eu1 C11 O13 24.5(19) . .
C10 Eu1 C11 O13 -157.2(17) . .
C7 Eu1 C11 O13 -36.8(18) 2_666 .
C8 Eu1 C11 O13 -63.9(18) 2_666 .
C9 Eu1 C11 O13 167.0(17) . .
O2 Eu1 C11 C11 -110.8(4) . 2_665
O10 Eu1 C11 C11 39.3(5) . 2_665
O5 Eu1 C11 C11 153.1(4) 2_666 2_665
O13 Eu1 C11 C11 -1.6(3) 2_665 2_665
O7 Eu1 C11 C11 86.4(4) 2_666 2_665
O8 Eu1 C11 C11 -42.1(4) . 2_665
O12 Eu1 C11 C11 -176.2(7) . 2_665
O14 Eu1 C11 C11 -165.4(4) . 2_665
C10 Eu1 C11 C11 12.9(5) . 2_665
C7 Eu1 C11 C11 133.3(4) 2_666 2_665
C8 Eu1 C11 C11 106.2(4) 2_666 2_665
C9 Eu1 C11 C11 -22.9(5) . 2_665
O2 Eu1 C11 Eu1 -110.8(4) . 2_665
O10 Eu1 C11 Eu1 39.3(5) . 2_665
O5 Eu1 C11 Eu1 153.1(4) 2_666 2_665
O13 Eu1 C11 Eu1 -1.6(3) 2_665 2_665
O7 Eu1 C11 Eu1 86.4(4) 2_666 2_665
O8 Eu1 C11 Eu1 -42.1(4) . 2_665
O12 Eu1 C11 Eu1 -176.2(7) . 2_665
O14 Eu1 C11 Eu1 -165.4(4) . 2_665
C10 Eu1 C11 Eu1 12.9(5) . 2_665
C7 Eu1 C11 Eu1 133.3(4) 2_666 2_665
C8 Eu1 C11 Eu1 106.2(4) 2_666 2_665
C9 Eu1 C11 Eu1 -22.9(5) . 2_665
